data_2105979
loop_
_publ_author_name
'Lamberts, Kevin'
'M\"oller, Andreas'
'Englert, Ulli'

_publ_section_title
;
 Enantiopure and racemic alanine as bridging ligands in Ca and Mn chain
 polymers
;
_journal_coeditor_code GP5078
_journal_issue 6
_journal_name_full 'Acta Crystallographica Section B'
_journal_page_first 989
_journal_page_last 998
_journal_paper_doi 10.1107/S2052520614021398
_journal_volume 70
_journal_year 2014
_chemical_formula_moiety 'C9 H23 Mn N3 O7, 2(I)'
_chemical_formula_sum 'C9 H23 I2 Mn N3 O7'
_chemical_formula_weight 594.04
_space_group_crystal_system monoclinic
_space_group_IT_number 4
_space_group_name_Hall 'P 2yb'
_space_group_name_H-M_alt 'P 1 21 1'
_symmetry_space_group_name_Hall 'P 2yb'
_symmetry_space_group_name_H-M 'P 1 21 1'
_atom_sites_solution_hydrogens mixed
_audit_creation_method SHELXL-2013
_cell_angle_alpha 90
_cell_angle_beta 92.255(6)
_cell_angle_gamma 90
_cell_formula_units_Z 2
_cell_length_a 4.7932(16)
_cell_length_b 16.261(5)
_cell_length_c 11.894(4)
_cell_measurement_temperature 100(2)
_cell_volume 926.3(5)
_computing_structure_refinement 'SHELXL-2013 (Sheldrick, 2013)'
_diffrn_ambient_temperature 100(2)
_diffrn_measured_fraction_theta_full 0.998
_diffrn_measured_fraction_theta_max 0.995
_diffrn_measurement_device_type 'Bruker APEX CCD'
_diffrn_measurement_method 'omega scans'
_diffrn_radiation_monochromator 'multilayer optics'
_diffrn_radiation_source microsource
_diffrn_radiation_type MoK\a
_diffrn_radiation_wavelength 0.71073
_diffrn_reflns_av_R_equivalents 0.0691
_diffrn_reflns_limit_h_max 5
_diffrn_reflns_limit_h_min -5
_diffrn_reflns_limit_k_max 20
_diffrn_reflns_limit_k_min -20
_diffrn_reflns_limit_l_max 14
_diffrn_reflns_limit_l_min -14
_diffrn_reflns_number 10911
_diffrn_reflns_theta_full 25.242
_diffrn_reflns_theta_max 26.431
_diffrn_reflns_theta_min 2.505
_exptl_absorpt_coefficient_mu 4.077
_exptl_absorpt_correction_T_max 0.7454
_exptl_absorpt_correction_T_min 0.5877
_exptl_absorpt_correction_type multi-scan
_exptl_absorpt_process_details SADABS
_exptl_crystal_colour colourless
_exptl_crystal_density_diffrn 2.130
_exptl_crystal_description needle
_exptl_crystal_F_000 570
_exptl_crystal_size_max 0.120
_exptl_crystal_size_mid 0.040
_exptl_crystal_size_min 0.040
_refine_diff_density_max 1.588
_refine_diff_density_min -1.038
_refine_ls_abs_structure_details
;
 Flack x determined using 1417 quotients [(I+)-(I-)]/[(I+)+(I-)]
 (Parsons and Flack (2004), Acta Cryst. A60, s61).
;
_refine_ls_abs_structure_Flack -0.03(4)
_refine_ls_extinction_method none
_refine_ls_goodness_of_fit_ref 1.009
_refine_ls_hydrogen_treatment mixed
_refine_ls_matrix_type full
_refine_ls_number_parameters 235
_refine_ls_number_reflns 3762
_refine_ls_number_restraints 30
_refine_ls_restrained_S_all 1.007
_refine_ls_R_factor_all 0.0537
_refine_ls_R_factor_gt 0.0453
_refine_ls_shift/su_max 0.014
_refine_ls_shift/su_mean 0.001
_refine_ls_structure_factor_coef Fsqd
_refine_ls_weighting_details
;
 w=1/[\s^2^(Fo^2^)+(0.0420P)^2^+0.6000P]
 where P=(Fo^2^+2Fc^2^)/3
;
_refine_ls_weighting_scheme calc
_refine_ls_wR_factor_gt 0.0940
_refine_ls_wR_factor_ref 0.0987
_reflns_number_gt 3371
_reflns_number_total 3762
_reflns_threshold_expression 'I > 2\s(I)'
_cod_data_source_file gp5078sup1.cif
_cod_data_source_block 4
_cod_database_code 2105979
_cod_database_fobs_code 2105979
_shelx_space_group_comment
;
The symmetry employed for this shelxl refinement is uniquely defined
by the following loop, which should always be used as a source of
symmetry information in preference to the above space-group names.
They are only intended as comments.
;
_shelx_estimated_absorpt_t_min 0.640
_shelx_estimated_absorpt_t_max 0.854
_shelxl_version_number 20.13

loop_
_space_group_symop_operation_xyz
'x, y, z'
'-x, y+1/2, -z'

loop_
_atom_site_type_symbol
_atom_site_label
_atom_site_fract_x
_atom_site_fract_y
_atom_site_fract_z
_atom_site_U_iso_or_equiv
_atom_site_adp_type
_atom_site_calc_flag
_atom_site_occupancy
Mn Mn1 0.9199(5) 0.74999(13) 0.06440(18) 0.0125(4) Uani d 1
I I1 0.76587(17) 0.37006(5) 0.31903(7) 0.0167(2) Uani d 1
I I2 0.61347(18) 0.64837(5) 0.46242(7) 0.0185(2) Uani d 1
O O1W 1.167(2) 0.8625(7) 0.0408(8) 0.017(2) Uani d 1
H H2W 1.23(3) 0.866(11) 0.108(5) 0.020 Uiso d 1
H H1W 1.29(2) 0.838(8) 0.004(11) 0.020 Uiso d 1
O O1 0.2765(19) 0.6959(5) 0.1573(8) 0.016(2) Uani d 1
O O2 0.6941(18) 0.6409(6) 0.1214(8) 0.015(2) Uani d 1
C C1 0.450(3) 0.6381(8) 0.1546(11) 0.017(3) Uani d 1
C C2 0.357(3) 0.5515(8) 0.1927(12) 0.012(3) Uani d 1
H H2 0.5123 0.5251 0.2385 0.014 Uiso calc 1
C C3 0.281(4) 0.4975(9) 0.0913(12) 0.024(3) Uani d 1
H H3A 0.2415 0.4415 0.1167 0.035 Uiso calc 1
H H3B 0.4375 0.4963 0.0406 0.035 Uiso calc 1
H H3C 0.1156 0.5200 0.0513 0.035 Uiso calc 1
N N1 0.737(2) 0.7153(7) -0.2601(10) 0.014(2) Uani d 1
H H1N 0.894(18) 0.708(9) -0.214(10) 0.017 Uiso d 1
H H2N 0.68(3) 0.768(3) -0.272(12) 0.017 Uiso d 1
H H3N 0.75(3) 0.692(9) -0.330(6) 0.017 Uiso d 1
O O3 0.571(2) 0.7637(6) -0.0602(8) 0.0145(19) Uani d 1
O O4 0.1481(19) 0.7036(6) -0.0846(7) 0.0127(19) Uani d 1
C C4 0.396(3) 0.7169(8) -0.1107(10) 0.011(3) Uani d 1
C C5 0.498(3) 0.6700(8) -0.2133(12) 0.018(3) Uani d 1
H H5 0.3427 0.6674 -0.2719 0.022 Uiso calc 1
C C6 0.582(3) 0.5826(8) -0.1801(12) 0.019(3) Uani d 1
H H6A 0.6473 0.5534 -0.2461 0.028 Uiso calc 1
H H6B 0.4208 0.5538 -0.1508 0.028 Uiso calc 1
H H6C 0.7326 0.5846 -0.1219 0.028 Uiso calc 1
N N2 0.107(3) 0.5610(7) 0.2631(10) 0.016(2) Uani d 1
H H4N 0.03(3) 0.510(4) 0.268(12) 0.019 Uiso d 1
H H5N 0.01(3) 0.599(7) 0.220(10) 0.019 Uiso d 1
H H6N 0.14(3) 0.589(8) 0.329(7) 0.019 Uiso d 1
O O5 0.790(2) 0.8190(6) 0.1996(8) 0.018(2) Uani d 1
O O6 0.4015(18) 0.8845(6) 0.2518(7) 0.016(2) Uani d 1
C C7 0.644(3) 0.8565(8) 0.2698(11) 0.016(3) Uani d 1
C C8 0.771(2) 0.8721(9) 0.3869(11) 0.016(3) Uani d 1
H H8 0.6355 0.8566 0.4451 0.019 Uiso calc 1
C C9 0.852(3) 0.9633(9) 0.3997(13) 0.024(3) Uani d 1
H H9A 0.9408 0.9724 0.4743 0.035 Uiso calc 1
H H9B 0.6846 0.9975 0.3910 0.035 Uiso calc 1
H H9C 0.9835 0.9781 0.3418 0.035 Uiso calc 1
N N3 1.028(3) 0.8214(8) 0.4007(11) 0.019(3) Uani d 1
H H7N 1.07(3) 0.826(10) 0.477(4) 0.023 Uiso d 1
H H8N 1.17(2) 0.842(8) 0.356(11) 0.023 Uiso d 1
H H9N 1.01(3) 0.766(2) 0.392(12) 0.023 Uiso d 1

loop_
_atom_site_aniso_label
_atom_site_aniso_U_11
_atom_site_aniso_U_22
_atom_site_aniso_U_33
_atom_site_aniso_U_12
_atom_site_aniso_U_13
_atom_site_aniso_U_23
Mn1 0.0096(9) 0.0112(10) 0.0170(10) 0.0005(8) 0.0013(7) -0.0004(8)
I1 0.0164(5) 0.0110(4) 0.0227(5) -0.0013(4) -0.0009(3) 0.0011(4)
I2 0.0197(5) 0.0162(4) 0.0197(5) -0.0042(4) 0.0009(3) -0.0017(4)
O1W 0.017(5) 0.014(5) 0.020(5) 0.001(5) 0.001(4) -0.001(5)
O1 0.013(5) 0.009(5) 0.026(5) 0.003(4) 0.004(4) 0.002(4)
O2 0.011(5) 0.012(5) 0.023(5) -0.001(4) 0.003(4) 0.000(4)
C1 0.018(7) 0.009(7) 0.023(7) -0.004(6) 0.003(6) -0.002(6)
C2 0.005(6) 0.010(7) 0.021(7) -0.002(5) 0.005(5) 0.003(5)
C3 0.035(9) 0.014(8) 0.021(8) -0.003(7) 0.003(7) 0.001(6)
N1 0.010(6) 0.012(6) 0.020(6) 0.001(5) -0.004(5) -0.001(5)
O3 0.012(5) 0.010(4) 0.021(5) -0.001(4) 0.000(4) -0.005(4)
O4 0.012(5) 0.015(5) 0.012(5) 0.005(4) 0.003(4) -0.004(4)
C4 0.009(7) 0.013(7) 0.011(6) 0.003(5) 0.003(5) 0.003(5)
C5 0.012(7) 0.019(8) 0.023(8) -0.002(6) 0.002(6) -0.004(6)
C6 0.020(8) 0.010(7) 0.026(8) 0.002(6) 0.002(6) -0.004(6)
N2 0.017(7) 0.010(6) 0.020(6) -0.002(5) 0.001(5) 0.001(5)
O5 0.013(5) 0.019(5) 0.022(5) -0.001(4) 0.005(4) 0.000(4)
O6 0.012(5) 0.015(5) 0.020(5) -0.001(4) 0.002(4) 0.001(4)
C7 0.011(5) 0.017(6) 0.020(5) -0.008(4) 0.003(4) 0.002(5)
C8 0.008(5) 0.017(5) 0.023(5) 0.001(5) 0.001(4) 0.002(5)
C9 0.029(8) 0.015(7) 0.025(7) 0.000(6) -0.013(6) -0.008(6)
N3 0.018(7) 0.016(6) 0.022(7) 0.005(5) 0.005(5) 0.004(5)

loop_
_atom_type_symbol
_atom_type_description
_atom_type_scat_dispersion_real
_atom_type_scat_dispersion_imag
_atom_type_scat_source
C C 0.0033 0.0016 'International Tables Vol C Tables 4.2.6.8 and 6.1.1.4'
H H 0.0000 0.0000 'International Tables Vol C Tables 4.2.6.8 and 6.1.1.4'
N N 0.0061 0.0033 'International Tables Vol C Tables 4.2.6.8 and 6.1.1.4'
O O 0.0106 0.0060 'International Tables Vol C Tables 4.2.6.8 and 6.1.1.4'
I I -0.4742 1.8119 'International Tables Vol C Tables 4.2.6.8 and 6.1.1.4'
Mn Mn 0.3368 0.7283 'International Tables Vol C Tables 4.2.6.8 and 6.1.1.4'

loop_
_geom_angle_atom_site_label_1
_geom_angle_atom_site_label_2
_geom_angle_atom_site_label_3
_geom_angle_site_symmetry_1
_geom_angle_site_symmetry_3
_geom_angle
O5 Mn1 O1 . 1_655 94.5(4)
O5 Mn1 O2 . . 91.8(4)
O1 Mn1 O2 1_655 . 84.5(3)
O5 Mn1 O3 . . 103.0(4)
O1 Mn1 O3 1_655 . 160.1(4)
O2 Mn1 O3 . . 85.4(4)
O5 Mn1 O1W . . 80.1(4)
O1 Mn1 O1W 1_655 . 89.2(4)
O2 Mn1 O1W . . 169.3(4)
O3 Mn1 O1W . . 103.1(4)
O5 Mn1 O4 . 1_655 164.0(4)
O1 Mn1 O4 1_655 1_655 82.4(4)
O2 Mn1 O4 . 1_655 103.5(3)
O3 Mn1 O4 . 1_655 83.3(3)
O1W Mn1 O4 . 1_655 84.1(3)
Mn1 O1W H2W . . 96(10)
Mn1 O1W H1W . . 93(10)
H2W O1W H1W . . 108(10)
C1 O1 Mn1 . 1_455 142.6(9)
C1 O2 Mn1 . . 127.2(9)
O2 C1 O1 . . 127.5(13)
O2 C1 C2 . . 114.1(12)
O1 C1 C2 . . 118.4(12)
N2 C2 C3 . . 109.3(12)
N2 C2 C1 . . 108.3(11)
C3 C2 C1 . . 110.7(11)
N2 C2 H2 . . 109.5
C3 C2 H2 . . 109.5
C1 C2 H2 . . 109.5
C2 C3 H3A . . 109.5
C2 C3 H3B . . 109.5
H3A C3 H3B . . 109.5
C2 C3 H3C . . 109.5
H3A C3 H3C . . 109.5
H3B C3 H3C . . 109.5
C5 N1 H1N . . 110(9)
C5 N1 H2N . . 107(10)
H1N N1 H2N . . 117(10)
C5 N1 H3N . . 103(10)
H1N N1 H3N . . 113(10)
H2N N1 H3N . . 106(10)
C4 O3 Mn1 . . 136.9(9)
C4 O4 Mn1 . 1_455 129.0(8)
O4 C4 O3 . . 126.9(12)
O4 C4 C5 . . 116.3(11)
O3 C4 C5 . . 116.8(11)
N1 C5 C6 . . 111.0(12)
N1 C5 C4 . . 108.9(11)
C6 C5 C4 . . 110.2(11)
N1 C5 H5 . . 108.9
C6 C5 H5 . . 108.9
C4 C5 H5 . . 108.9
C5 C6 H6A . . 109.5
C5 C6 H6B . . 109.5
H6A C6 H6B . . 109.5
C5 C6 H6C . . 109.5
H6A C6 H6C . . 109.5
H6B C6 H6C . . 109.5
C2 N2 H4N . . 107(9)
C2 N2 H5N . . 100(9)
H4N N2 H5N . . 116(10)
C2 N2 H6N . . 114(9)
H4N N2 H6N . . 117(10)
H5N N2 H6N . . 102(10)
C7 O5 Mn1 . . 163.8(9)
O6 C7 O5 . . 126.4(12)
O6 C7 C8 . . 115.5(12)
O5 C7 C8 . . 118.1(12)
N3 C8 C7 . . 108.1(11)
N3 C8 C9 . . 108.6(11)
C7 C8 C9 . . 109.9(11)
N3 C8 H8 . . 110.1
C7 C8 H8 . . 110.1
C9 C8 H8 . . 110.1
C8 C9 H9A . . 109.5
C8 C9 H9B . . 109.5
H9A C9 H9B . . 109.5
C8 C9 H9C . . 109.5
H9A C9 H9C . . 109.5
H9B C9 H9C . . 109.5
C8 N3 H7N . . 101(10)
C8 N3 H8N . . 110(10)
H7N N3 H8N . . 115(10)
C8 N3 H9N . . 119(10)
H7N N3 H9N . . 102(10)
H8N N3 H9N . . 110(10)

loop_
_geom_bond_atom_site_label_1
_geom_bond_atom_site_label_2
_geom_bond_site_symmetry_2
_geom_bond_distance
Mn1 O5 . 2.077(10)
Mn1 O1 1_655 2.183(9)
Mn1 O2 . 2.199(10)
Mn1 O3 . 2.202(10)
Mn1 O1W . 2.202(11)
Mn1 O4 1_655 2.249(9)
O1W H2W . 0.84(3)
O1W H1W . 0.84(3)
O1 C1 . 1.256(16)
O1 Mn1 1_455 2.183(9)
O2 C1 . 1.252(16)
C1 C2 . 1.549(18)
C2 N2 . 1.496(18)
C2 C3 . 1.52(2)
C2 H2 . 1.0000
C3 H3A . 0.9800
C3 H3B . 0.9800
C3 H3C . 0.9800
N1 C5 . 1.488(18)
N1 H1N . 0.92(3)
N1 H2N . 0.91(3)
N1 H3N . 0.92(3)
O3 C4 . 1.265(16)
O4 C4 . 1.259(15)
O4 Mn1 1_455 2.249(9)
C4 C5 . 1.536(18)
C5 C6 . 1.52(2)
C5 H5 . 1.0000
C6 H6A . 0.9800
C6 H6B . 0.9800
C6 H6C . 0.9800
N2 H4N . 0.92(3)
N2 H5N . 0.92(3)
N2 H6N . 0.92(3)
O5 C7 . 1.268(16)
O6 C7 . 1.258(16)
C7 C8 . 1.520(18)
C8 N3 . 1.485(18)
C8 C9 . 1.54(2)
C8 H8 . 1.0000
C9 H9A . 0.9800
C9 H9B . 0.9800
C9 H9C . 0.9800
N3 H7N . 0.92(3)
N3 H8N . 0.92(3)
N3 H9N . 0.91(3)
